data_7035759
loop_
_publ_author_name
'Tyson, Ginger E.'
'Tokmic, Kenan'
'Oian, Casey S.'
'Rabinovich, Daniel'
'Valle, Henry U.'
'Hollis, T. Keith'
'Kelly, John T.'
'Cuellar, Kristina A.'
'McNamara, Louis E.'
'Hammer, Nathan I.'
'Webster, Charles Edwin'
'Oliver, Allen G.'
'Zhang, Min'

_publ_section_title
;
 Synthesis, characterization, photophysical properties, and catalytic
 activity of an SCS bis(N-heterocyclic thione) (SCS-NHT) Pd pincer
 complex.
;
_journal_issue 32
_journal_name_full 'Dalton transactions (Cambridge, England : 2003)'
_journal_page_first 14475
_journal_page_last 14482
_journal_paper_doi 10.1039/c4dt03324h
_journal_volume 44
_journal_year 2015
_chemical_formula_moiety 'C20 H25 Cl N4 Pd S2, C0.5 H Cl'
_chemical_formula_sum 'C20.5 H26 Cl2 N4 Pd S2'
_chemical_formula_weight 569.87
_chemical_properties_physical 'Air-sensitive, Hygroscopic, Oxygen-sensitive'
_space_group_crystal_system monoclinic
_space_group_IT_number 15
_space_group_name_Hall '-C 2yc'
_space_group_name_H-M_alt 'C 1 2/c 1'
_symmetry_space_group_name_Hall '-C 2yc'
_symmetry_space_group_name_H-M 'C 1 2/c 1'
_atom_sites_solution_hydrogens geom
_atom_sites_solution_primary direct
_audit_creation_date 2015-05-11
_audit_creation_method
;
Olex2 1.2
(compiled 2015.01.26 svn.r3150 for OlexSys, GUI svn.r4998)
;
_audit_update_record
;
2015-05-11 deposited with the CCDC.
2015-07-13 downloaded from the CCDC.
;
_cell_angle_alpha 90
_cell_angle_beta 120.004(3)
_cell_angle_gamma 90
_cell_formula_units_Z 8
_cell_length_a 31.218(4)
_cell_length_b 9.2969(11)
_cell_length_c 18.482(3)
_cell_measurement_reflns_used 9957
_cell_measurement_temperature 120.04
_cell_measurement_theta_max 27.23
_cell_measurement_theta_min 2.22
_cell_volume 4645.2(11)
_computing_molecular_graphics 'Olex2 (Dolomanov et al., 2009)'
_computing_publication_material 'Olex2 (Dolomanov et al., 2009)'
_computing_structure_refinement 'ShelXL (Sheldrick, 2008)'
_computing_structure_solution 'XS (Sheldrick, 2008)'
_diffrn_ambient_temperature 120.04
_diffrn_measured_fraction_theta_full 1.000
_diffrn_measured_fraction_theta_max 0.999
_diffrn_measurement_device_type 'Bruker APEX-II CCD'
_diffrn_measurement_method '\f and \w scans'
_diffrn_radiation_type MoK\a
_diffrn_radiation_wavelength 0.71073
_diffrn_reflns_av_R_equivalents 0.0379
_diffrn_reflns_av_unetI/netI 0.0208
_diffrn_reflns_Laue_measured_fraction_full 1.000
_diffrn_reflns_Laue_measured_fraction_max 0.999
_diffrn_reflns_limit_h_max 40
_diffrn_reflns_limit_h_min -40
_diffrn_reflns_limit_k_max 11
_diffrn_reflns_limit_k_min -11
_diffrn_reflns_limit_l_max 23
_diffrn_reflns_limit_l_min -23
_diffrn_reflns_number 41942
_diffrn_reflns_point_group_measured_fraction_full 1.000
_diffrn_reflns_point_group_measured_fraction_max 0.999
_diffrn_reflns_theta_full 25.242
_diffrn_reflns_theta_max 27.288
_diffrn_reflns_theta_min 1.506
_diffrn_standards_number 0
_exptl_absorpt_coefficient_mu 1.225
_exptl_absorpt_correction_T_max 0.9903
_exptl_absorpt_correction_T_min 0.8325
_exptl_absorpt_correction_type multi-scan
_exptl_absorpt_process_details
;
SADABS-2012/1 (Bruker,2012) was used for absorption correction.
wR2(int) was 0.0440 before and 0.0410 after correction.
The Ratio of minimum to maximum transmission is 0.8407.
The \l/2 correction factor is 0.0015.
;
_exptl_crystal_colour 'clear light yellow'
_exptl_crystal_colour_lustre clear
_exptl_crystal_colour_modifier light
_exptl_crystal_colour_primary yellow
_exptl_crystal_density_diffrn 1.630
_exptl_crystal_description plate
_exptl_crystal_F_000 2312
_exptl_crystal_recrystallization_method 'Vapour Deposition'
_exptl_crystal_size_max 0.226
_exptl_crystal_size_mid 0.097
_exptl_crystal_size_min 0.042
_refine_diff_density_max 0.910
_refine_diff_density_min -0.992
_refine_diff_density_rms 0.072
_refine_ls_extinction_method none
_refine_ls_goodness_of_fit_ref 1.030
_refine_ls_hydrogen_treatment constr
_refine_ls_matrix_type full
_refine_ls_number_parameters 269
_refine_ls_number_reflns 5207
_refine_ls_number_restraints 0
_refine_ls_restrained_S_all 1.030
_refine_ls_R_factor_all 0.0297
_refine_ls_R_factor_gt 0.0227
_refine_ls_shift/su_max 0.002
_refine_ls_shift/su_mean 0.000
_refine_ls_structure_factor_coef Fsqd
_refine_ls_weighting_details 'w=1/[\s^2^(Fo^2^)+(0.0211P)^2^+10.2658P] where P=(Fo^2^+2Fc^2^)/3'
_refine_ls_weighting_scheme calc
_refine_ls_wR_factor_gt 0.0496
_refine_ls_wR_factor_ref 0.0521
_reflns_Friedel_coverage 0.000
_reflns_number_gt 4542
_reflns_number_total 5207
_reflns_threshold_expression 'I > 2\s(I)'
_cod_data_source_file c4dt03324h2.cif
_cod_data_source_block get1146
_cod_depositor_comments 'Adding full bibliography for 7035758--7035759.cif.'
_cod_original_formula_sum 'C20.50 H26 Cl2 N4 Pd S2'
_cod_database_code 7035759
_shelx_space_group_comment
;
The symmetry employed for this shelxl refinement is uniquely defined
by the following loop, which should always be used as a source of
symmetry information in preference to the above space-group names.
They are only intended as comments.
;
_shelx_estimated_absorpt_t_max 0.950
_shelx_estimated_absorpt_t_min 0.769
_olex2_refinement_description
;
1. Fixed Uiso
 At 1.2 times of:
  All C(H) groups, All C(H,H) groups
 At 1.5 times of:
  All C(H,H,H) groups
2. Others
 Fixed Sof: H28A(0.5) H28B(0.5)
3.a Secondary CH2 refined with riding coordinates:
 C13(H13A,H13B), C21(H21A,H21B), C22(H22A,H22B), C26(H26A,H26B), C29(H29A,
 H29B), C30(H30A,H30B), C28(H28A,H28B)
3.b Aromatic/amide H refined with riding coordinates:
 C12(H12), C15(H15), C18(H18), C20(H20), C23(H23), C25(H25), C27(H27)
3.c Idealised Me refined as rotating group:
 C17(H17A,H17B,H17C), C24(H24A,H24B,H24C)
;
_shelx_shelxl_version_number 2014/7
_olex2_submission_special_instructions 'No special instructions were received'

loop_
_space_group_symop_operation_xyz
'x, y, z'
'-x, y, -z+1/2'
'x+1/2, y+1/2, z'
'-x+1/2, y+1/2, -z+1/2'
'-x, -y, -z'
'x, -y, z-1/2'
'-x+1/2, -y+1/2, -z'
'x+1/2, -y+1/2, z-1/2'

loop_
_atom_site_label
_atom_site_type_symbol
_atom_site_fract_x
_atom_site_fract_y
_atom_site_fract_z
_atom_site_U_iso_or_equiv
_atom_site_adp_type
_atom_site_occupancy
_atom_site_site_symmetry_order
_atom_site_calc_flag
_atom_site_refinement_flags_posn
_atom_site_refinement_flags_adp
_atom_site_refinement_flags_occupancy
Pd1 Pd 0.13276(2) 0.62647(2) 0.02846(2) 0.00960(5) Uani 1 1 d . . .
Cl4 Cl 0.09918(2) 0.57651(6) -0.11786(3) 0.01899(11) Uani 1 1 d . . .
S2 S 0.20618(2) 0.50917(5) 0.05823(3) 0.01369(10) Uani 1 1 d . . .
S3 S 0.06092(2) 0.74533(6) -0.00470(3) 0.01342(10) Uani 1 1 d . . .
N6 N 0.24142(6) 0.73701(18) 0.16614(10) 0.0119(3) Uani 1 1 d . . .
N7 N 0.00252(6) 0.65468(18) 0.05597(10) 0.0124(3) Uani 1 1 d . . .
N8 N 0.28379(6) 0.69560(19) 0.10459(10) 0.0137(3) Uani 1 1 d . . .
N10 N 0.08095(6) 0.63864(18) 0.14873(10) 0.0115(3) Uani 1 1 d . . .
C9 C 0.04854(7) 0.6799(2) 0.06890(12) 0.0112(4) Uani 1 1 d . . .
C11 C 0.16002(7) 0.6719(2) 0.14955(12) 0.0107(4) Uani 1 1 d . . .
C12 C 0.23212(7) 0.7341(2) 0.28663(12) 0.0149(4) Uani 1 1 d . . .
H12 H 0.2662 0.7584 0.3182 0.018 Uiso 1 1 calc R . .
C13 C -0.04312(7) 0.6680(2) -0.02522(12) 0.0139(4) Uani 1 1 d . . .
H13A H -0.0687 0.6056 -0.0248 0.017 Uiso 1 1 calc R . .
H13B H -0.0366 0.6313 -0.0691 0.017 Uiso 1 1 calc R . .
C14 C 0.13327(7) 0.6636(2) 0.19219(12) 0.0111(4) Uani 1 1 d . . .
C15 C 0.30380(7) 0.8170(2) 0.15378(13) 0.0161(4) Uani 1 1 d . . .
H15 H 0.3310 0.8717 0.1595 0.019 Uiso 1 1 calc R . .
C16 C 0.24521(7) 0.6478(2) 0.11151(12) 0.0121(4) Uani 1 1 d . . .
C17 C 0.33867(9) 0.3383(3) 0.01483(15) 0.0264(5) Uani 1 1 d . . .
H17A H 0.3094 0.3831 -0.0316 0.040 Uiso 1 1 calc GR . .
H17B H 0.3284 0.2738 0.0454 0.040 Uiso 1 1 calc GR . .
H17C H 0.3564 0.2831 -0.0071 0.040 Uiso 1 1 calc GR . .
C18 C 0.00582(8) 0.5962(2) 0.12759(13) 0.0159(4) Uani 1 1 d . . .
H18 H -0.0211 0.5685 0.1347 0.019 Uiso 1 1 calc R . .
C19 C 0.20972(7) 0.7139(2) 0.20087(12) 0.0113(4) Uani 1 1 d . . .
C20 C 0.05391(7) 0.5859(2) 0.18504(13) 0.0147(4) Uani 1 1 d . . .
H20 H 0.0672 0.5495 0.2402 0.018 Uiso 1 1 calc R . .
C21 C -0.11122(8) 0.8126(2) -0.13389(13) 0.0192(4) Uani 1 1 d . . .
H21A H -0.1030 0.7778 -0.1761 0.023 Uiso 1 1 calc R . .
H21B H -0.1340 0.7420 -0.1310 0.023 Uiso 1 1 calc R . .
C22 C 0.30483(7) 0.6227(2) 0.05884(12) 0.0154(4) Uani 1 1 d . . .
H22A H 0.3142 0.6950 0.0299 0.018 Uiso 1 1 calc R . .
H22B H 0.2797 0.5581 0.0161 0.018 Uiso 1 1 calc R . .
C23 C 0.27759(7) 0.8430(2) 0.19184(13) 0.0156(4) Uani 1 1 d . . .
H23 H 0.2828 0.9196 0.2294 0.019 Uiso 1 1 calc R . .
C24 C -0.13770(9) 0.9564(3) -0.16266(14) 0.0263(5) Uani 1 1 d . . .
H24A H -0.1685 0.9437 -0.2159 0.039 Uiso 1 1 calc GR . .
H24B H -0.1164 1.0252 -0.1700 0.039 Uiso 1 1 calc GR . .
H24C H -0.1453 0.9931 -0.1206 0.039 Uiso 1 1 calc GR . .
C25 C 0.20449(7) 0.7185(2) 0.32577(13) 0.0164(4) Uani 1 1 d . . .
H25 H 0.2195 0.7303 0.3845 0.020 Uiso 1 1 calc R . .
C26 C 0.35016(8) 0.5356(2) 0.11845(13) 0.0176(4) Uani 1 1 d . . .
H26A H 0.3408 0.4660 0.1488 0.021 Uiso 1 1 calc R . .
H26B H 0.3755 0.6011 0.1601 0.021 Uiso 1 1 calc R . .
C27 C 0.15482(7) 0.6855(2) 0.27834(12) 0.0140(4) Uani 1 1 d . . .
H27 H 0.1352 0.6775 0.3043 0.017 Uiso 1 1 calc R . .
C29 C -0.06377(7) 0.8189(2) -0.04877(13) 0.0157(4) Uani 1 1 d . . .
H29A H -0.0393 0.8828 -0.0517 0.019 Uiso 1 1 calc R . .
H29B H -0.0710 0.8576 -0.0062 0.019 Uiso 1 1 calc R . .
C30 C 0.37233(8) 0.4540(2) 0.07327(15) 0.0218(5) Uani 1 1 d . . .
H30A H 0.3801 0.5234 0.0408 0.026 Uiso 1 1 calc R . .
H30B H 0.4038 0.4091 0.1153 0.026 Uiso 1 1 calc R . .
Cl1 Cl 0.02122(3) 0.01542(11) 0.19580(5) 0.0563(2) Uani 1 1 d . . .
C28 C 0.0000 0.1239(5) 0.2500 0.0524(12) Uani 1 2 d S T P
H28A H 0.0272 0.1864 0.2901 0.063 Uiso 0.5 1 calc R . .
H28B H -0.0272 0.1864 0.2099 0.063 Uiso 0.5 1 calc R . .

loop_
_atom_site_aniso_label
_atom_site_aniso_U_11
_atom_site_aniso_U_22
_atom_site_aniso_U_33
_atom_site_aniso_U_23
_atom_site_aniso_U_13
_atom_site_aniso_U_12
Pd1 0.00799(7) 0.01307(8) 0.00810(7) -0.00072(6) 0.00428(5) -0.00209(6)
Cl4 0.0135(2) 0.0341(3) 0.0111(2) -0.0072(2) 0.00748(19) -0.0083(2)
S2 0.0118(2) 0.0129(2) 0.0169(2) -0.00294(19) 0.0075(2) -0.00131(19)
S3 0.0104(2) 0.0194(3) 0.0109(2) 0.00438(19) 0.00563(19) 0.00108(19)
N6 0.0092(8) 0.0137(8) 0.0123(8) -0.0008(6) 0.0051(7) -0.0016(6)
N7 0.0087(8) 0.0155(9) 0.0126(8) 0.0009(6) 0.0050(7) -0.0002(6)
N8 0.0109(8) 0.0156(9) 0.0150(8) 0.0014(7) 0.0068(7) 0.0002(7)
N10 0.0109(8) 0.0148(9) 0.0091(7) 0.0010(6) 0.0052(6) -0.0006(7)
C9 0.0101(9) 0.0111(9) 0.0119(9) 0.0001(7) 0.0052(8) 0.0003(7)
C11 0.0123(9) 0.0086(9) 0.0097(9) 0.0015(7) 0.0044(8) 0.0018(7)
C12 0.0098(9) 0.0170(10) 0.0148(10) -0.0029(8) 0.0039(8) -0.0001(8)
C13 0.0081(9) 0.0174(10) 0.0135(9) -0.0005(8) 0.0033(8) -0.0006(8)
C14 0.0094(9) 0.0111(9) 0.0112(9) 0.0007(7) 0.0038(8) -0.0002(7)
C15 0.0118(9) 0.0163(10) 0.0195(10) 0.0006(8) 0.0072(8) -0.0036(8)
C16 0.0091(9) 0.0135(10) 0.0122(9) 0.0026(8) 0.0042(7) 0.0017(7)
C17 0.0290(12) 0.0293(13) 0.0295(12) -0.0096(10) 0.0211(11) -0.0067(10)
C18 0.0151(10) 0.0207(11) 0.0159(10) 0.0012(8) 0.0107(8) -0.0021(8)
C19 0.0106(9) 0.0101(9) 0.0135(9) 0.0008(7) 0.0063(8) 0.0008(7)
C20 0.0149(10) 0.0195(11) 0.0132(10) 0.0012(8) 0.0096(8) -0.0024(8)
C21 0.0166(10) 0.0204(11) 0.0166(10) 0.0007(9) 0.0052(9) 0.0033(9)
C22 0.0145(9) 0.0203(11) 0.0145(9) 0.0017(8) 0.0095(8) 0.0009(8)
C23 0.0124(9) 0.0142(10) 0.0182(10) -0.0018(8) 0.0061(8) -0.0035(8)
C24 0.0310(13) 0.0235(13) 0.0204(11) 0.0047(10) 0.0098(10) 0.0100(10)
C25 0.0157(10) 0.0204(11) 0.0110(9) -0.0029(8) 0.0052(8) 0.0003(8)
C26 0.0160(10) 0.0183(11) 0.0178(10) -0.0010(8) 0.0080(9) 0.0008(8)
C27 0.0143(9) 0.0170(10) 0.0132(9) -0.0004(8) 0.0088(8) 0.0005(8)
C29 0.0131(9) 0.0168(10) 0.0158(10) -0.0007(8) 0.0063(8) 0.0016(8)
C30 0.0182(11) 0.0230(12) 0.0278(12) -0.0035(9) 0.0143(10) -0.0002(9)
Cl1 0.0350(4) 0.0994(7) 0.0337(4) 0.0094(4) 0.0164(3) 0.0044(4)
C28 0.036(2) 0.053(3) 0.055(3) 0.000 0.012(2) 0.000

loop_
_atom_type_symbol
_atom_type_description
_atom_type_scat_dispersion_real
_atom_type_scat_dispersion_imag
_atom_type_scat_source
C C 0.0033 0.0016 'International Tables Vol C Tables 4.2.6.8 and 6.1.1.4'
H H 0.0000 0.0000 'International Tables Vol C Tables 4.2.6.8 and 6.1.1.4'
Cl Cl 0.1484 0.1585 'International Tables Vol C Tables 4.2.6.8 and 6.1.1.4'
N N 0.0061 0.0033 'International Tables Vol C Tables 4.2.6.8 and 6.1.1.4'
Pd Pd -0.9988 1.0072 'International Tables Vol C Tables 4.2.6.8 and 6.1.1.4'
S S 0.1246 0.1234 'International Tables Vol C Tables 4.2.6.8 and 6.1.1.4'

loop_
_geom_angle_atom_site_label_1
_geom_angle_atom_site_label_2
_geom_angle_atom_site_label_3
_geom_angle
_geom_angle_site_symmetry_1
S2 Pd1 Cl4 89.956(19) .
S3 Pd1 Cl4 88.539(18) .
S3 Pd1 S2 177.912(19) .
C11 Pd1 Cl4 178.84(6) .
C11 Pd1 S2 90.96(6) .
C11 Pd1 S3 90.53(6) .
C16 S2 Pd1 96.68(7) .
C9 S3 Pd1 101.36(7) .
C16 N6 C19 125.16(16) .
C16 N6 C23 109.22(16) .
C23 N6 C19 125.09(17) .
C9 N7 C13 124.56(16) .
C9 N7 C18 109.49(16) .
C18 N7 C13 125.41(16) .
C15 N8 C22 124.62(17) .
C16 N8 C15 109.70(17) .
C16 N8 C22 125.42(17) .
C9 N10 C14 125.63(16) .
C9 N10 C20 108.52(16) .
C20 N10 C14 125.31(16) .
N7 C9 S3 124.47(15) .
N7 C9 N10 106.89(16) .
N10 C9 S3 128.61(15) .
C14 C11 Pd1 125.07(14) .
C14 C11 C19 113.57(17) .
C19 C11 Pd1 121.35(14) .
C25 C12 C19 119.56(18) .
N7 C13 C29 115.34(16) .
C11 C14 N10 121.59(17) .
C27 C14 N10 115.21(17) .
C27 C14 C11 123.14(18) .
C23 C15 N8 107.31(18) .
N6 C16 S2 126.02(15) .
N8 C16 S2 127.42(15) .
N8 C16 N6 106.47(17) .
C20 C18 N7 107.68(17) .
C11 C19 N6 120.79(17) .
C12 C19 N6 115.02(17) .
C12 C19 C11 124.19(18) .
C18 C20 N10 107.42(18) .
C24 C21 C29 113.79(19) .
N8 C22 C26 110.51(16) .
C15 C23 N6 107.29(18) .
C27 C25 C12 119.16(18) .
C22 C26 C30 112.36(18) .
C25 C27 C14 120.19(18) .
C13 C29 C21 108.33(17) .
C17 C30 C26 113.61(18) .
Cl1 C28 Cl1 110.4(3) 2

loop_
_geom_bond_atom_site_label_1
_geom_bond_atom_site_label_2
_geom_bond_distance
_geom_bond_site_symmetry_2
Pd1 Cl4 2.4068(6) .
Pd1 S2 2.3419(6) .
Pd1 S3 2.2918(6) .
Pd1 C11 2.0017(19) .
S2 C16 1.707(2) .
S3 C9 1.702(2) .
N6 C16 1.357(3) .
N6 C19 1.439(2) .
N6 C23 1.391(2) .
N7 C9 1.354(2) .
N7 C13 1.469(2) .
N7 C18 1.386(3) .
N8 C15 1.387(3) .
N8 C16 1.349(2) .
N8 C22 1.470(3) .
N10 C9 1.362(2) .
N10 C14 1.433(2) .
N10 C20 1.403(2) .
C11 C14 1.408(3) .
C11 C19 1.410(3) .
C12 C19 1.388(3) .
C12 C25 1.383(3) .
C13 C29 1.514(3) .
C14 C27 1.399(3) .
C15 C23 1.341(3) .
C17 C30 1.514(3) .
C18 C20 1.340(3) .
C21 C24 1.521(3) .
C21 C29 1.531(3) .
C22 C26 1.521(3) .
C25 C27 1.381(3) .
C26 C30 1.526(3) .
Cl1 C28 1.767(3) .
C28 Cl1 1.767(3) 2
